data_2232549
loop_
_publ_author_name
'Kuai, Hai-Wei'
'Cheng, Xiao-Chun'

_publ_section_title
;
 Second monoclinic polymorph of
 4-[(1<i>H</i>-benzimidazol-1-yl)methyl]benzoic acid
;
_journal_coeditor_code AA2025
_journal_issue 12
_journal_name_full 'Acta Crystallographica Section E'
_journal_page_first o3208
_journal_paper_doi 10.1107/S1600536811045983
_journal_volume 67
_journal_year 2011
_chemical_formula_iupac 'C15 H12 N2 O2'
_chemical_formula_moiety 'C15 H12 N2 O2'
_chemical_formula_sum 'C15 H12 N2 O2'
_chemical_formula_weight 252.27
_chemical_name_systematic
;
4-[(1<i>H</i>-benzimidazol-1-yl)methyl]benzoic acid
;
_space_group_IT_number 14
_symmetry_cell_setting monoclinic
_symmetry_space_group_name_Hall '-P 2ybc'
_symmetry_space_group_name_H-M 'P 1 21/c 1'
_atom_sites_solution_hydrogens geom
_atom_sites_solution_primary direct
_atom_sites_solution_secondary difmap
_audit_creation_method SHELXL-97
_cell_angle_alpha 90.00
_cell_angle_beta 102.007(3)
_cell_angle_gamma 90.00
_cell_formula_units_Z 16
_cell_length_a 16.704(3)
_cell_length_b 19.860(3)
_cell_length_c 15.343(3)
_cell_measurement_reflns_used 1589
_cell_measurement_temperature 293(2)
_cell_measurement_theta_max 19.67
_cell_measurement_theta_min 2.40
_cell_volume 4978.6(15)
_computing_cell_refinement 'SAINT (Bruker, 2008)'
_computing_data_collection 'APEX2 (Bruker, 2008)'
_computing_data_reduction 'SAINT (Bruker, 2008)'
_computing_molecular_graphics 'DIAMOND (Brandenburg, 2000)'
_computing_publication_material 'SHELXTL (Sheldrick, 2008)'
_computing_structure_refinement 'SHELXL97 (Sheldrick, 2008)'
_computing_structure_solution 'SHELXS97 (Sheldrick, 2008)'
_diffrn_ambient_temperature 293(2)
_diffrn_measured_fraction_theta_full 0.999
_diffrn_measured_fraction_theta_max 0.999
_diffrn_measurement_device_type 'Bruker SMART APEX CCD area-detector'
_diffrn_measurement_method 'phi and omega scans'
_diffrn_radiation_monochromator graphite
_diffrn_radiation_source 'fine-focus sealed tube'
_diffrn_radiation_type MoK\a
_diffrn_radiation_wavelength 0.71073
_diffrn_reflns_av_R_equivalents 0.0693
_diffrn_reflns_av_sigmaI/netI 0.1364
_diffrn_reflns_limit_h_max 19
_diffrn_reflns_limit_h_min -19
_diffrn_reflns_limit_k_max 17
_diffrn_reflns_limit_k_min -23
_diffrn_reflns_limit_l_max 18
_diffrn_reflns_limit_l_min -18
_diffrn_reflns_number 25186
_diffrn_reflns_theta_full 25.01
_diffrn_reflns_theta_max 25.01
_diffrn_reflns_theta_min 1.61
_exptl_absorpt_coefficient_mu 0.091
_exptl_absorpt_correction_T_max 0.9837
_exptl_absorpt_correction_T_min 0.9820
_exptl_absorpt_correction_type multi-scan
_exptl_absorpt_process_details '(SADABS; Sheldrick, 1996)'
_exptl_crystal_colour colorless
_exptl_crystal_density_diffrn 1.346
_exptl_crystal_density_method 'not measured'
_exptl_crystal_description block
_exptl_crystal_F_000 2112
_exptl_crystal_size_max 0.20
_exptl_crystal_size_mid 0.20
_exptl_crystal_size_min 0.18
_refine_diff_density_max 0.530
_refine_diff_density_min -0.475
_refine_ls_extinction_method none
_refine_ls_goodness_of_fit_ref 0.876
_refine_ls_hydrogen_treatment constr
_refine_ls_matrix_type full
_refine_ls_number_parameters 613
_refine_ls_number_reflns 8754
_refine_ls_number_restraints 0
_refine_ls_restrained_S_all 0.876
_refine_ls_R_factor_all 0.1652
_refine_ls_R_factor_gt 0.0548
_refine_ls_shift/su_max 0.000
_refine_ls_shift/su_mean 0.000
_refine_ls_structure_factor_coef Fsqd
_refine_ls_weighting_details 'calc w=1/[\s^2^(Fo^2^)+(0.0117P)^2^] where P=(Fo^2^+2Fc^2^)/3'
_refine_ls_weighting_scheme calc
_refine_ls_wR_factor_gt 0.0769
_refine_ls_wR_factor_ref 0.0942
_reflns_number_gt 3074
_reflns_number_total 8754
_reflns_threshold_expression I>2sigma(I)
_cod_data_source_file aa2025.cif
_cod_data_source_block I
_cod_original_cell_volume 4978.5(14)
_cod_original_sg_symbol_H-M 'P 21/c'
_cod_database_code 2232549
_cod_database_fobs_code 2232549

loop_
_symmetry_equiv_pos_as_xyz
'x, y, z'
'-x, y+1/2, -z+1/2'
'-x, -y, -z'
'x, -y-1/2, z-1/2'

loop_
_atom_site_type_symbol
_atom_site_label
_atom_site_fract_x
_atom_site_fract_y
_atom_site_fract_z
_atom_site_U_iso_or_equiv
_atom_site_adp_type
_atom_site_calc_flag
_atom_site_refinement_flags
_atom_site_occupancy
_atom_site_symmetry_multiplicity
C C1 0.9568(2) 0.46606(18) 0.3895(2) 0.0422(10) Uani d . 1 1
C C2 0.9324(2) 0.40495(19) 0.4173(2) 0.0582(11) Uani d . 1 1
H H1 0.8848 0.4019 0.4396 0.070 Uiso calc R 1 1
C C5 1.0746(2) 0.41250(18) 0.3554(2) 0.0550(11) Uani d . 1 1
H H3 1.1235 0.4158 0.3358 0.066 Uiso calc R 1 1
C C6 1.0285(2) 0.46969(17) 0.3603(2) 0.0497(11) Uani d . 1 1
H H4 1.0466 0.5111 0.3436 0.060 Uiso calc R 1 1
C C341 -0.0552(3) 0.3116(2) 0.1259(3) 0.067 Uani d . 1 1
C C11 0.9042(2) 0.52842(17) 0.3903(2) 0.0550(11) Uani d . 1 1
H H6 0.8563 0.5167 0.4137 0.066 Uiso calc R 1 1
H H5 0.9350 0.5620 0.4294 0.066 Uiso calc R 1 1
O O6 0.51053(18) 0.49299(14) 0.3762(2) 0.108 Uani d . 1 1
C C12 0.9020(2) 0.61560(18) 0.2701(3) 0.0561(11) Uani d . 1 1
H H7 0.9355 0.6462 0.3064 0.067 Uiso calc R 1 1
C C13 0.8267(2) 0.56961(17) 0.1573(3) 0.0455(10) Uani d . 1 1
C C14 0.8284(2) 0.52585(18) 0.2284(2) 0.0409(10) Uani d . 1 1
C C15 0.7865(2) 0.46591(18) 0.2207(3) 0.0552(11) Uani d . 1 1
H H8 0.7880 0.4375 0.2692 0.066 Uiso calc R 1 1
C C16 0.7424(2) 0.4502(2) 0.1374(3) 0.0706(14) Uani d . 1 1
H H9 0.7135 0.4099 0.1291 0.085 Uiso calc R 1 1
C C17 0.7397(2) 0.4925(2) 0.0656(3) 0.0705(14) Uani d . 1 1
H H10 0.7088 0.4800 0.0104 0.085 Uiso calc R 1 1
C C18 0.7811(2) 0.5524(2) 0.0729(3) 0.0586(12) Uani d . 1 1
H H11 0.7790 0.5805 0.0240 0.070 Uiso calc R 1 1
C C204 0.4889(2) 0.37571(19) 0.3588(2) 0.057 Uani d . 1 1
C C101 0.5169(2) 0.27039(18) 0.0915(2) 0.0426(10) Uani d . 1 1
C C102 0.4449(2) 0.27237(17) 0.1208(2) 0.0468(10) Uani d . 1 1
H H13 0.4212 0.2323 0.1343 0.056 Uiso calc R 1 1
C C103 0.4066(2) 0.33315(18) 0.1309(2) 0.0441(10) Uani d . 1 1
H H14 0.3576 0.3336 0.1507 0.053 Uiso calc R 1 1
C C104 0.4415(2) 0.39316(17) 0.1113(2) 0.0354(9) Uani d . 1 1
C C105 0.5120(2) 0.39092(17) 0.0790(2) 0.0469(10) Uani d . 1 1
H H15 0.5350 0.4308 0.0641 0.056 Uiso calc R 1 1
C C106 0.5495(2) 0.33045(18) 0.0683(2) 0.0503(11) Uani d . 1 1
H H16 0.5968 0.3299 0.0453 0.060 Uiso calc R 1 1
C C111 0.5616(2) 0.20400(16) 0.0874(2) 0.0528(11) Uani d . 1 1
H H17 0.5246 0.1716 0.0530 0.063 Uiso calc R 1 1
H H18 0.6070 0.2109 0.0579 0.063 Uiso calc R 1 1
C C112 0.5606(2) 0.12699(17) 0.2176(3) 0.0549(11) Uani d . 1 1
H H19 0.5162 0.1014 0.1890 0.066 Uiso calc R 1 1
C C113 0.6593(2) 0.16490(17) 0.3164(3) 0.0456(10) Uani d . 1 1
C C114 0.6573(2) 0.20312(17) 0.2401(2) 0.0416(10) Uani d . 1 1
C C115 0.7133(2) 0.25315(18) 0.2350(3) 0.0612(12) Uani d . 1 1
H H20 0.7117 0.2779 0.1832 0.073 Uiso calc R 1 1
C C116 0.7718(3) 0.2642(2) 0.3114(3) 0.0810(15) Uani d . 1 1
H H21 0.8107 0.2976 0.3111 0.097 Uiso calc R 1 1
C C117 0.7745(3) 0.2275(2) 0.3880(3) 0.0771(15) Uani d . 1 1
H H22 0.8152 0.2366 0.4380 0.092 Uiso calc R 1 1
C C241 0.5307(3) 0.4410(2) 0.3419(3) 0.076 Uani d . 1 1
C C118 0.7184(3) 0.1775(2) 0.3922(3) 0.0604(12) Uani d . 1 1
H H23 0.7202 0.1530 0.4443 0.072 Uiso calc R 1 1
C C141 0.4015(2) 0.45681(18) 0.1305(2) 0.0423(10) Uani d . 1 1
C C201 0.4000(2) 0.25955(19) 0.3761(2) 0.048 Uani d . 1 1
C C202 0.4767(2) 0.25568(18) 0.3581(2) 0.0516(11) Uani d . 1 1
H H25 0.4997 0.2136 0.3528 0.062 Uiso calc R 1 1
C C4 1.0489(2) 0.35122(19) 0.3791(2) 0.049 Uani d . 1 1
C C203 0.5214(2) 0.31367(18) 0.3476(2) 0.0510(11) Uani d . 1 1
H H26 0.5726 0.3102 0.3331 0.061 Uiso calc R 1 1
C C206 0.3681(2) 0.32189(19) 0.3862(3) 0.0762(14) Uani d . 1 1
H H28 0.3162 0.3259 0.3986 0.091 Uiso calc R 1 1
C C205 0.4133(2) 0.3784(2) 0.3777(3) 0.076 Uani d . 1 1
H H27 0.3910 0.4203 0.3853 0.092 Uiso calc R 1 1
C C211 0.3496(2) 0.19836(16) 0.3877(2) 0.0479(10) Uani d . 1 1
H H30 0.3733 0.1764 0.4435 0.058 Uiso calc R 1 1
H H29 0.2946 0.2124 0.3904 0.058 Uiso calc R 1 1
C C212 0.3843(2) 0.09039(18) 0.3172(3) 0.0504(11) Uani d . 1 1
H H31 0.4159 0.0726 0.3692 0.060 Uiso calc R 1 1
C C213 0.3235(2) 0.10285(19) 0.1824(3) 0.0453(10) Uani d . 1 1
C C214 0.3053(2) 0.16015(17) 0.2266(2) 0.0376(9) Uani d . 1 1
C C215 0.2551(2) 0.21126(17) 0.1862(3) 0.0507(11) Uani d . 1 1
H H32 0.2429 0.2486 0.2175 0.061 Uiso calc R 1 1
C C216 0.2244(2) 0.2034(2) 0.0968(3) 0.0645(13) Uani d . 1 1
H H33 0.1906 0.2366 0.0661 0.077 Uiso calc R 1 1
C C41 1.0971(3) 0.2881(2) 0.3660(3) 0.061 Uani d . 1 1
C C217 0.2424(2) 0.1469(2) 0.0504(3) 0.0675(13) Uani d . 1 1
H H34 0.2201 0.1435 -0.0102 0.081 Uiso calc R 1 1
C C218 0.2920(2) 0.09597(19) 0.0917(3) 0.0607(12) Uani d . 1 1
H H35 0.3040 0.0586 0.0602 0.073 Uiso calc R 1 1
C C301 0.1005(2) 0.48270(18) 0.1286(2) 0.0437(10) Uani d . 1 1
C C302 0.1340(2) 0.41913(19) 0.1403(2) 0.0533(11) Uani d . 1 1
H H37 0.1905 0.4136 0.1494 0.064 Uiso calc R 1 1
C C303 0.0838(2) 0.36324(18) 0.1385(2) 0.0546(11) Uani d . 1 1
H H38 0.1070 0.3206 0.1479 0.065 Uiso calc R 1 1
C C3 0.9794(2) 0.34748(18) 0.4120(2) 0.062 Uani d . 1 1
H H2 0.9630 0.3063 0.4311 0.074 Uiso calc R 1 1
C C304 0.0000(2) 0.37022(18) 0.1230(2) 0.0437(10) Uani d . 1 1
C C305 -0.0337(2) 0.43360(19) 0.1095(2) 0.0506(11) Uani d . 1 1
H H39 -0.0902 0.4389 0.0981 0.061 Uiso calc R 1 1
C C306 0.0163(2) 0.48918(18) 0.1128(2) 0.0512(11) Uani d . 1 1
H H40 -0.0070 0.5318 0.1043 0.061 Uiso calc R 1 1
C C311 0.1540(2) 0.54473(17) 0.1337(2) 0.0542(11) Uani d . 1 1
H H41 0.2098 0.5311 0.1341 0.065 Uiso calc R 1 1
H H42 0.1351 0.5723 0.0812 0.065 Uiso calc R 1 1
C C312 0.0979(2) 0.6337(2) 0.2206(3) 0.0668(13) Uani d . 1 1
H H43 0.0572 0.6477 0.1731 0.080 Uiso calc R 1 1
C C313 0.1745(3) 0.62597(19) 0.3504(3) 0.0530(11) Uani d . 1 1
C C314 0.2031(2) 0.57861(18) 0.2963(3) 0.0457(10) Uani d . 1 1
C C315 0.2709(2) 0.53916(17) 0.3279(3) 0.0575(11) Uani d . 1 1
H H44 0.2899 0.5078 0.2920 0.069 Uiso calc R 1 1
C C316 0.3091(3) 0.5489(2) 0.4159(3) 0.0704(13) Uani d . 1 1
H H45 0.3547 0.5230 0.4401 0.084 Uiso calc R 1 1
C C317 0.2811(3) 0.5962(2) 0.4693(3) 0.0742(14) Uani d . 1 1
H H46 0.3086 0.6014 0.5282 0.089 Uiso calc R 1 1
C C318 0.2142(3) 0.6352(2) 0.4375(3) 0.0693(13) Uani d . 1 1
H H47 0.1960 0.6670 0.4735 0.083 Uiso calc R 1 1
N N11 0.87811(17) 0.55688(14) 0.30082(19) 0.0438(8) Uani d . 1 1
N N112 0.59238(18) 0.17763(14) 0.17721(19) 0.0444(8) Uani d . 1 1
N N211 0.37330(18) 0.05956(14) 0.2408(2) 0.0538(9) Uani d . 1 1
N N212 0.34581(17) 0.15062(14) 0.31470(19) 0.0407(8) Uani d . 1 1
N N311 0.1079(2) 0.65961(15) 0.3005(3) 0.0693(11) Uani d . 1 1
N N312 0.15250(19) 0.58474(14) 0.2135(2) 0.0490(9) Uani d . 1 1
O O1 1.06387(15) 0.23355(12) 0.38492(16) 0.0820(9) Uani d . 1 1
H H12 1.0923 0.2014 0.3768 0.098 Uiso calc R 1 1
O O2 1.16183(16) 0.29344(12) 0.34088(17) 0.0769(9) Uani d . 1 1
O O3 0.44324(13) 0.51106(11) 0.11685(14) 0.0546(7) Uani d . 1 1
H H24 0.4191 0.5448 0.1283 0.066 Uiso calc R 1 1
O O4 0.33852(16) 0.45866(11) 0.15714(17) 0.0621(8) Uani d . 1 1
O O5 0.58857(17) 0.43358(13) 0.30521(17) 0.093 Uani d . 1 1
H H36 0.6093 0.4703 0.2995 0.112 Uiso calc R 1 1
N N12 0.87382(18) 0.62591(14) 0.1846(2) 0.055 Uani d . 1 1
O O7 -0.01721(15) 0.25792(12) 0.15838(18) 0.0939(11) Uani d . 1 1
H H48 -0.0503 0.2274 0.1581 0.113 Uiso calc R 1 1
N N111 0.5975(2) 0.11677(14) 0.3007(2) 0.056 Uani d . 1 1
O O8 -0.12811(17) 0.31467(12) 0.0998(2) 0.0977(11) Uani d . 1 1

loop_
_atom_site_aniso_label
_atom_site_aniso_U_11
_atom_site_aniso_U_22
_atom_site_aniso_U_33
_atom_site_aniso_U_12
_atom_site_aniso_U_13
_atom_site_aniso_U_23
C1 0.040(3) 0.048(3) 0.036(2) 0.009(2) 0.002(2) -0.0038(19)
C2 0.044(3) 0.063(3) 0.071(3) 0.003(2) 0.019(2) 0.009(2)
C5 0.054(3) 0.053(3) 0.060(3) 0.007(2) 0.015(2) 0.003(2)
C6 0.060(3) 0.039(3) 0.051(3) 0.007(2) 0.013(2) 0.011(2)
C341 0.071 0.058 0.067 -0.004 0.004 0.002
C11 0.055(3) 0.061(3) 0.045(3) 0.010(2) 0.000(2) -0.007(2)
O6 0.104 0.062 0.169 -0.009 0.051 -0.001
C12 0.044(3) 0.037(3) 0.086(3) -0.002(2) 0.009(2) -0.008(2)
C13 0.043(3) 0.039(3) 0.054(3) 0.007(2) 0.008(2) 0.002(2)
C14 0.037(2) 0.036(2) 0.049(3) 0.0044(19) 0.007(2) 0.000(2)
C15 0.052(3) 0.041(3) 0.069(3) -0.002(2) 0.006(2) 0.006(2)
C16 0.056(3) 0.059(3) 0.088(4) -0.005(2) -0.004(3) -0.013(3)
C17 0.060(3) 0.079(4) 0.063(3) 0.016(3) -0.009(3) -0.016(3)
C18 0.060(3) 0.065(3) 0.050(3) 0.020(2) 0.012(2) 0.011(2)
C204 0.067 0.040 0.058 -0.004 0.000 0.005
C101 0.050(3) 0.040(3) 0.037(2) 0.003(2) 0.007(2) -0.0026(19)
C102 0.052(3) 0.040(3) 0.049(3) -0.005(2) 0.012(2) 0.0025(19)
C103 0.038(2) 0.049(3) 0.047(2) 0.002(2) 0.0141(19) 0.000(2)
C104 0.035(2) 0.034(2) 0.036(2) -0.0007(19) 0.0045(19) -0.0059(18)
C105 0.050(3) 0.035(2) 0.056(3) -0.003(2) 0.013(2) -0.002(2)
C106 0.045(3) 0.048(3) 0.063(3) 0.001(2) 0.022(2) -0.007(2)
C111 0.061(3) 0.044(3) 0.052(3) 0.004(2) 0.009(2) -0.006(2)
C112 0.048(3) 0.030(2) 0.090(3) -0.004(2) 0.021(2) -0.003(2)
C113 0.045(3) 0.039(3) 0.055(3) 0.013(2) 0.015(2) 0.001(2)
C114 0.044(3) 0.028(2) 0.054(3) 0.003(2) 0.013(2) -0.004(2)
C115 0.056(3) 0.045(3) 0.079(3) -0.004(2) 0.006(3) 0.007(2)
C116 0.067(4) 0.054(3) 0.111(4) -0.012(3) -0.007(3) -0.005(3)
C117 0.075(4) 0.057(3) 0.086(4) 0.014(3) -0.014(3) -0.020(3)
C241 0.076 0.062 0.085 -0.005 0.008 -0.017
C118 0.069(3) 0.058(3) 0.052(3) 0.025(3) 0.009(3) 0.001(2)
C141 0.045(3) 0.041(3) 0.038(2) -0.002(2) 0.003(2) -0.001(2)
C201 0.059 0.048 0.037 0.000 0.011 -0.003
C202 0.059(3) 0.042(3) 0.056(3) 0.004(2) 0.018(2) -0.010(2)
C4 0.040 0.051 0.053 0.000 0.002 -0.012
C203 0.046(3) 0.067(3) 0.044(2) -0.014(2) 0.018(2) -0.011(2)
C206 0.053(3) 0.054(3) 0.126(4) -0.006(2) 0.029(3) -0.016(3)
C205 0.060 0.050 0.115 0.009 0.011 -0.003
C211 0.053(3) 0.051(3) 0.043(2) -0.005(2) 0.017(2) -0.006(2)
C212 0.045(3) 0.045(3) 0.060(3) 0.000(2) 0.008(2) 0.012(2)
C213 0.041(3) 0.045(3) 0.050(3) -0.007(2) 0.010(2) -0.009(2)
C214 0.033(2) 0.039(2) 0.042(2) -0.0047(19) 0.0089(19) 0.003(2)
C215 0.051(3) 0.045(3) 0.057(3) 0.005(2) 0.012(2) 0.001(2)
C216 0.057(3) 0.079(4) 0.054(3) 0.013(3) 0.006(3) 0.014(3)
C41 0.036 0.093 0.050 0.010 -0.003 -0.014
C217 0.063(3) 0.096(4) 0.043(3) -0.014(3) 0.008(2) 0.001(3)
C218 0.057(3) 0.067(3) 0.061(3) -0.010(2) 0.018(2) -0.020(2)
C301 0.047(3) 0.042(3) 0.045(2) -0.008(2) 0.016(2) 0.0002(19)
C302 0.042(3) 0.050(3) 0.071(3) 0.002(2) 0.020(2) 0.001(2)
C303 0.058(3) 0.037(3) 0.069(3) 0.002(2) 0.014(2) 0.004(2)
C3 0.057 0.042 0.082 -0.003 0.002 0.012
C304 0.048(3) 0.041(3) 0.041(2) -0.003(2) 0.006(2) 0.0057(19)
C305 0.041(3) 0.054(3) 0.055(3) -0.002(2) 0.006(2) 0.000(2)
C306 0.053(3) 0.037(3) 0.062(3) 0.001(2) 0.008(2) -0.001(2)
C311 0.055(3) 0.049(3) 0.063(3) -0.009(2) 0.023(2) -0.001(2)
C312 0.051(3) 0.044(3) 0.100(4) -0.001(2) 0.005(3) 0.003(3)
C313 0.052(3) 0.036(3) 0.076(3) -0.008(2) 0.025(3) -0.011(2)
C314 0.047(3) 0.033(3) 0.062(3) -0.006(2) 0.024(2) -0.001(2)
C315 0.060(3) 0.045(3) 0.071(3) 0.005(2) 0.023(3) 0.001(2)
C316 0.074(4) 0.066(3) 0.070(3) 0.012(3) 0.012(3) 0.009(3)
C317 0.091(4) 0.071(4) 0.064(3) -0.012(3) 0.024(3) -0.008(3)
C318 0.079(4) 0.060(3) 0.080(4) -0.014(3) 0.041(3) -0.023(3)
N11 0.047(2) 0.033(2) 0.048(2) 0.0055(16) 0.0018(17) -0.0006(17)
N112 0.055(2) 0.0287(19) 0.049(2) -0.0004(17) 0.0100(18) -0.0012(16)
N211 0.052(2) 0.046(2) 0.064(2) 0.0024(17) 0.0133(19) -0.0065(19)
N212 0.045(2) 0.035(2) 0.043(2) -0.0034(16) 0.0112(17) -0.0002(16)
N311 0.055(3) 0.053(2) 0.102(3) 0.003(2) 0.020(2) -0.022(2)
N312 0.050(2) 0.031(2) 0.070(3) 0.0010(17) 0.021(2) -0.0033(18)
O1 0.086(2) 0.0419(18) 0.111(2) -0.0004(16) 0.0053(18) -0.0037(16)
O2 0.067(2) 0.065(2) 0.098(2) 0.0129(16) 0.0141(18) -0.0146(16)
O3 0.0550(18) 0.0341(16) 0.0788(19) 0.0011(13) 0.0234(15) -0.0074(13)
O4 0.0542(19) 0.0532(18) 0.087(2) 0.0013(15) 0.0329(17) -0.0045(15)
O5 0.094 0.096 0.095 -0.037 0.032 -0.014
N12 0.054 0.044 0.068 0.000 0.014 0.011
O7 0.064(2) 0.0546(19) 0.157(3) -0.0076(16) 0.0104(19) 0.0410(18)
N111 0.058 0.045 0.070 0.009 0.022 0.008
O8 0.065(2) 0.066(2) 0.148(3) -0.0181(17) -0.011(2) 0.0130(18)

loop_
_atom_type_symbol
_atom_type_description
_atom_type_scat_dispersion_real
_atom_type_scat_dispersion_imag
_atom_type_scat_source
C C 0.0033 0.0016 'International Tables Vol C Tables 4.2.6.8 and 6.1.1.4'
H H 0.0000 0.0000 'International Tables Vol C Tables 4.2.6.8 and 6.1.1.4'
N N 0.0061 0.0033 'International Tables Vol C Tables 4.2.6.8 and 6.1.1.4'
O O 0.0106 0.0060 'International Tables Vol C Tables 4.2.6.8 and 6.1.1.4'

loop_
_geom_angle_atom_site_label_1
_geom_angle_atom_site_label_2
_geom_angle_atom_site_label_3
_geom_angle
C6 C1 C2 119.1(4)
C6 C1 C11 120.5(4)
C2 C1 C11 120.4(4)
C1 C2 C3 119.7(4)
C1 C2 H1 120.2
C3 C2 H1 120.2
C4 C5 C6 120.6(4)
C4 C5 H3 119.7
C6 C5 H3 119.7
C1 C6 C5 120.7(4)
C1 C6 H4 119.6
C5 C6 H4 119.6
O8 C341 O7 123.7(4)
O8 C341 C304 122.8(4)
O7 C341 C304 113.6(4)
N11 C11 C1 111.5(3)
N11 C11 H6 109.3
C1 C11 H6 109.3
N11 C11 H5 109.3
C1 C11 H5 109.3
H6 C11 H5 108.0
N12 C12 N11 114.4(3)
N12 C12 H7 122.8
N11 C12 H7 122.8
N12 C13 C14 110.5(3)
N12 C13 C18 130.1(4)
C14 C13 C18 119.4(4)
C15 C14 N11 131.6(4)
C15 C14 C13 123.1(4)
N11 C14 C13 105.2(3)
C16 C15 C14 116.3(4)
C16 C15 H8 121.9
C14 C15 H8 121.9
C15 C16 C17 121.8(4)
C15 C16 H9 119.1
C17 C16 H9 119.1
C18 C17 C16 122.2(4)
C18 C17 H10 118.9
C16 C17 H10 118.9
C17 C18 C13 117.1(4)
C17 C18 H11 121.4
C13 C18 H11 121.4
C205 C204 C203 118.2(4)
C205 C204 C241 119.0(4)
C203 C204 C241 122.6(4)
C102 C101 C106 118.6(4)
C102 C101 C111 120.7(3)
C106 C101 C111 120.7(4)
C101 C102 C103 121.2(4)
C101 C102 H13 119.4
C103 C102 H13 119.4
C104 C103 C102 119.9(4)
C104 C103 H14 120.1
C102 C103 H14 120.1
C105 C104 C103 118.8(3)
C105 C104 C141 123.7(3)
C103 C104 C141 117.4(4)
C104 C105 C106 121.1(4)
C104 C105 H15 119.4
C106 C105 H15 119.4
C105 C106 C101 120.3(4)
C105 C106 H16 119.8
C101 C106 H16 119.8
N112 C111 C101 110.5(3)
N112 C111 H17 109.5
C101 C111 H17 109.5
N112 C111 H18 109.5
C101 C111 H18 109.5
H17 C111 H18 108.1
N111 C112 N112 114.4(3)
N111 C112 H19 122.8
N112 C112 H19 122.8
C118 C113 C114 119.9(4)
C118 C113 N111 130.1(4)
C114 C113 N111 110.0(3)
C115 C114 N112 131.7(4)
C115 C114 C113 122.9(4)
N112 C114 C113 105.4(3)
C114 C115 C116 115.8(4)
C114 C115 H20 122.1
C116 C115 H20 122.1
C117 C116 C115 122.3(4)
C117 C116 H21 118.8
C115 C116 H21 118.8
C118 C117 C116 121.3(4)
C118 C117 H22 119.3
C116 C117 H22 119.3
O5 C241 O6 127.4(4)
O5 C241 C204 114.2(4)
O6 C241 C204 117.7(4)
C117 C118 C113 117.7(4)
C117 C118 H23 121.1
C113 C118 H23 121.1
O4 C141 O3 123.7(4)
O4 C141 C104 123.6(4)
O3 C141 C104 112.7(4)
C202 C201 C206 118.5(4)
C202 C201 C211 123.2(4)
C206 C201 C211 118.3(4)
C201 C202 C203 121.4(4)
C201 C202 H25 119.3
C203 C202 H25 119.3
C3 C4 C5 119.2(4)
C3 C4 C41 121.2(4)
C5 C4 C41 119.6(4)
C204 C203 C202 119.4(4)
C204 C203 H26 120.3
C202 C203 H26 120.3
C201 C206 C205 119.6(4)
C201 C206 H28 120.2
C205 C206 H28 120.2
C204 C205 C206 122.9(4)
C204 C205 H27 118.5
C206 C205 H27 118.5
N212 C211 C201 111.7(3)
N212 C211 H30 109.3
C201 C211 H30 109.3
N212 C211 H29 109.3
C201 C211 H29 109.3
H30 C211 H29 107.9
N211 C212 N212 114.4(3)
N211 C212 H31 122.8
N212 C212 H31 122.8
N211 C213 C218 129.6(4)
N211 C213 C214 110.8(3)
C218 C213 C214 119.6(4)
C215 C214 C213 123.8(4)
C215 C214 N212 131.6(4)
C213 C214 N212 104.5(3)
C216 C215 C214 115.6(4)
C216 C215 H32 122.2
C214 C215 H32 122.2
C215 C216 C217 121.8(4)
C215 C216 H33 119.1
C217 C216 H33 119.1
O2 C41 O1 126.7(4)
O2 C41 C4 119.6(4)
O1 C41 C4 113.6(4)
C218 C217 C216 122.0(4)
C218 C217 H34 119.0
C216 C217 H34 119.0
C217 C218 C213 117.1(4)
C217 C218 H35 121.5
C213 C218 H35 121.5
C302 C301 C306 118.6(3)
C302 C301 C311 121.3(4)
C306 C301 C311 120.1(3)
C301 C302 C303 120.2(4)
C301 C302 H37 119.9
C303 C302 H37 119.9
C304 C303 C302 120.8(4)
C304 C303 H38 119.6
C302 C303 H38 119.6
C4 C3 C2 120.7(4)
C4 C3 H2 119.7
C2 C3 H2 119.7
C303 C304 C305 119.2(3)
C303 C304 C341 122.0(4)
C305 C304 C341 118.8(4)
C304 C305 C306 120.0(4)
C304 C305 H39 120.0
C306 C305 H39 120.0
C305 C306 C301 121.2(4)
C305 C306 H40 119.4
C301 C306 H40 119.4
N312 C311 C301 111.9(3)
N312 C311 H41 109.2
C301 C311 H41 109.2
N312 C311 H42 109.2
C301 C311 H42 109.2
H41 C311 H42 107.9
N311 C312 N312 113.6(4)
N311 C312 H43 123.2
N312 C312 H43 123.2
C318 C313 N311 130.0(4)
C318 C313 C314 120.6(4)
N311 C313 C314 109.3(4)
N312 C314 C315 132.5(4)
N312 C314 C313 105.5(4)
C315 C314 C313 121.9(4)
C314 C315 C316 116.3(4)
C314 C315 H44 121.9
C316 C315 H44 121.9
C315 C316 C317 121.8(4)
C315 C316 H45 119.1
C317 C316 H45 119.1
C318 C317 C316 121.6(4)
C318 C317 H46 119.2
C316 C317 H46 119.2
C317 C318 C313 117.8(4)
C317 C318 H47 121.1
C313 C318 H47 121.1
C12 N11 C14 106.0(3)
C12 N11 C11 127.5(3)
C14 N11 C11 126.3(3)
C112 N112 C114 106.1(3)
C112 N112 C111 127.3(3)
C114 N112 C111 126.5(3)
C212 N211 C213 104.1(3)
C212 N212 C214 106.2(3)
C212 N212 C211 127.4(3)
C214 N212 C211 126.3(3)
C312 N311 C313 105.1(4)
C312 N312 C314 106.5(3)
C312 N312 C311 125.9(4)
C314 N312 C311 127.6(3)
C41 O1 H12 109.5
C141 O3 H24 109.5
C241 O5 H36 109.5
C12 N12 C13 103.9(3)
C341 O7 H48 109.5
C112 N111 C113 104.1(3)

loop_
_geom_bond_atom_site_label_1
_geom_bond_atom_site_label_2
_geom_bond_distance
C1 C6 1.365(4)
C1 C2 1.376(4)
C1 C11 1.521(4)
C2 C3 1.397(4)
C2 H1 0.9300
C5 C4 1.364(4)
C5 C6 1.383(4)
C5 H3 0.9300
C6 H4 0.9300
C341 O8 1.202(4)
C341 O7 1.287(4)
C341 C304 1.491(5)
C11 N11 1.465(4)
C11 H6 0.9700
C11 H5 0.9700
O6 C241 1.237(4)
C12 N12 1.314(4)
C12 N11 1.349(4)
C12 H7 0.9300
C13 N12 1.382(4)
C13 C14 1.391(4)
C13 C18 1.400(4)
C14 C15 1.374(4)
C14 N11 1.385(4)
C15 C16 1.372(4)
C15 H8 0.9300
C16 C17 1.379(5)
C16 H9 0.9300
C17 C18 1.368(5)
C17 H10 0.9300
C18 H11 0.9300
C204 C205 1.355(5)
C204 C203 1.371(4)
C204 C241 1.520(5)
C101 C102 1.369(4)
C101 C106 1.388(4)
C101 C111 1.523(4)
C102 C103 1.390(4)
C102 H13 0.9300
C103 C104 1.387(4)
C103 H14 0.9300
C104 C105 1.370(4)
C104 C141 1.488(4)
C105 C106 1.380(4)
C105 H15 0.9300
C106 H16 0.9300
C111 N112 1.463(4)
C111 H17 0.9700
C111 H18 0.9700
C112 N111 1.310(4)
C112 N112 1.347(4)
C112 H19 0.9300
C113 C118 1.383(4)
C113 C114 1.390(4)
C113 N111 1.391(4)
C114 C115 1.378(4)
C114 N112 1.388(4)
C115 C116 1.378(4)
C115 H20 0.9300
C116 C117 1.376(5)
C116 H21 0.9300
C117 C118 1.376(5)
C117 H22 0.9300
C241 O5 1.225(5)
C118 H23 0.9300
C141 O4 1.205(4)
C141 O3 1.324(4)
C201 C202 1.367(5)
C201 C206 1.369(4)
C201 C211 1.510(4)
C202 C203 1.400(4)
C202 H25 0.9300
C4 C3 1.361(5)
C4 C41 1.526(5)
C203 H26 0.9300
C206 C205 1.373(5)
C206 H28 0.9300
C205 H27 0.9300
C211 N212 1.458(3)
C211 H30 0.9700
C211 H29 0.9700
C212 N211 1.302(4)
C212 N212 1.355(4)
C212 H31 0.9300
C213 N211 1.387(4)
C213 C218 1.388(4)
C213 C214 1.391(4)
C214 C215 1.379(4)
C214 N212 1.393(4)
C215 C216 1.370(4)
C215 H32 0.9300
C216 C217 1.394(5)
C216 H33 0.9300
C41 O2 1.226(4)
C41 O1 1.278(5)
C217 C218 1.376(4)
C217 H34 0.9300
C218 H35 0.9300
C301 C302 1.378(4)
C301 C306 1.383(4)
C301 C311 1.514(4)
C302 C303 1.388(4)
C302 H37 0.9300
C303 C304 1.377(4)
C303 H38 0.9300
C3 H2 0.9300
C304 C305 1.377(4)
C305 C306 1.379(4)
C305 H39 0.9300
C306 H40 0.9300
C311 N312 1.465(4)
C311 H41 0.9700
C311 H42 0.9700
C312 N311 1.307(4)
C312 N312 1.353(4)
C312 H43 0.9300
C313 C318 1.375(5)
C313 N311 1.383(4)
C313 C314 1.402(5)
C314 N312 1.377(4)
C314 C315 1.380(4)
C315 C316 1.381(4)
C315 H44 0.9300
C316 C317 1.390(5)
C316 H45 0.9300
C317 C318 1.364(5)
C317 H46 0.9300
C318 H47 0.9300
O1 H12 0.8200
O3 H24 0.8200
O5 H36 0.8200
O7 H48 0.8200

loop_
_geom_hbond_atom_site_label_D
_geom_hbond_atom_site_label_H
_geom_hbond_atom_site_label_A
_geom_hbond_site_symmetry_A
_geom_hbond_distance_DH
_geom_hbond_distance_HA
_geom_hbond_distance_DA
_geom_hbond_angle_DHA
O1 H12 N12 2_745 0.82 1.92 2.693(4) 157.2
O3 H24 N111 2_655 0.82 1.85 2.613(4) 153.8
O5 H36 N211 2_655 0.82 1.92 2.711(4) 162.1
O7 H48 N311 2_545 0.82 1.84 2.628(4) 159.8

loop_
_geom_torsion_atom_site_label_1
_geom_torsion_atom_site_label_2
_geom_torsion_atom_site_label_3
_geom_torsion_atom_site_label_4
_geom_torsion
C6 C1 C2 C3 -2.5(5)
C11 C1 C2 C3 176.8(3)
C2 C1 C6 C5 2.5(5)
C11 C1 C6 C5 -176.8(3)
C4 C5 C6 C1 0.5(5)
C6 C1 C11 N11 59.7(4)
C2 C1 C11 N11 -119.5(4)
N12 C13 C14 C15 179.6(3)
C18 C13 C14 C15 -0.7(6)
N12 C13 C14 N11 0.1(4)
C18 C13 C14 N11 179.8(3)
N11 C14 C15 C16 -179.9(4)
C13 C14 C15 C16 0.7(6)
C14 C15 C16 C17 -0.5(6)
C15 C16 C17 C18 0.3(7)
C16 C17 C18 C13 -0.3(6)
N12 C13 C18 C17 -179.9(4)
C14 C13 C18 C17 0.5(5)
C106 C101 C102 C103 -2.6(5)
C111 C101 C102 C103 175.3(3)
C101 C102 C103 C104 -0.2(5)
C102 C103 C104 C105 2.5(5)
C102 C103 C104 C141 -175.0(3)
C103 C104 C105 C106 -1.8(5)
C141 C104 C105 C106 175.4(3)
C104 C105 C106 C101 -1.0(5)
C102 C101 C106 C105 3.3(5)
C111 C101 C106 C105 -174.7(3)
C102 C101 C111 N112 -66.8(4)
C106 C101 C111 N112 111.1(4)
C118 C113 C114 C115 1.5(6)
N111 C113 C114 C115 -177.6(3)
C118 C113 C114 N112 179.5(3)
N111 C113 C114 N112 0.4(4)
N112 C114 C115 C116 -178.4(4)
C113 C114 C115 C116 -0.9(6)
C114 C115 C116 C117 0.3(6)
C115 C116 C117 C118 -0.1(7)
C205 C204 C241 O5 -163.5(4)
C203 C204 C241 O5 10.2(6)
C205 C204 C241 O6 25.9(6)
C203 C204 C241 O6 -160.4(4)
C116 C117 C118 C113 0.5(7)
C114 C113 C118 C117 -1.2(6)
N111 C113 C118 C117 177.7(4)
C105 C104 C141 O4 178.3(4)
C103 C104 C141 O4 -4.3(5)
C105 C104 C141 O3 -2.8(5)
C103 C104 C141 O3 174.5(3)
C206 C201 C202 C203 -1.8(5)
C211 C201 C202 C203 179.8(3)
C6 C5 C4 C3 -3.3(5)
C6 C5 C4 C41 175.1(3)
C205 C204 C203 C202 -1.6(5)
C241 C204 C203 C202 -175.4(3)
C201 C202 C203 C204 2.5(5)
C202 C201 C206 C205 0.2(6)
C211 C201 C206 C205 178.7(3)
C203 C204 C205 C206 0.1(6)
C241 C204 C205 C206 174.1(4)
C201 C206 C205 C204 0.6(6)
C202 C201 C211 N212 -49.9(5)
C206 C201 C211 N212 131.6(3)
N211 C213 C214 C215 -178.1(3)
C218 C213 C214 C215 1.8(6)
N211 C213 C214 N212 0.0(4)
C218 C213 C214 N212 179.9(3)
C213 C214 C215 C216 -1.5(5)
N212 C214 C215 C216 -179.0(3)
C214 C215 C216 C217 0.6(6)
C3 C4 C41 O2 -176.0(4)
C5 C4 C41 O2 5.6(6)
C3 C4 C41 O1 2.9(5)
C5 C4 C41 O1 -175.5(3)
C215 C216 C217 C218 -0.2(7)
C216 C217 C218 C213 0.5(6)
N211 C213 C218 C217 178.7(4)
C214 C213 C218 C217 -1.2(5)
C306 C301 C302 C303 -1.6(5)
C311 C301 C302 C303 177.6(3)
C301 C302 C303 C304 1.5(6)
C5 C4 C3 C2 3.3(6)
C41 C4 C3 C2 -175.1(3)
C1 C2 C3 C4 -0.4(6)
C302 C303 C304 C305 -0.2(6)
C302 C303 C304 C341 -176.4(3)
O8 C341 C304 C303 -168.5(4)
O7 C341 C304 C303 11.1(6)
O8 C341 C304 C305 15.3(6)
O7 C341 C304 C305 -165.2(3)
C303 C304 C305 C306 -0.9(5)
C341 C304 C305 C306 175.4(3)
C304 C305 C306 C301 0.8(6)
C302 C301 C306 C305 0.5(6)
C311 C301 C306 C305 -178.8(3)
C302 C301 C311 N312 -110.0(4)
C306 C301 C311 N312 69.2(4)
C318 C313 C314 N312 -177.1(3)
N311 C313 C314 N312 0.0(4)
C318 C313 C314 C315 0.7(6)
N311 C313 C314 C315 177.8(3)
N312 C314 C315 C316 177.2(4)
C313 C314 C315 C316 0.1(6)
C314 C315 C316 C317 -0.6(6)
C315 C316 C317 C318 0.4(7)
C316 C317 C318 C313 0.4(7)
N311 C313 C318 C317 -177.4(4)
C314 C313 C318 C317 -0.9(6)
N12 C12 N11 C14 -0.8(4)
N12 C12 N11 C11 174.6(3)
C15 C14 N11 C12 -179.0(4)
C13 C14 N11 C12 0.4(4)
C15 C14 N11 C11 5.5(6)
C13 C14 N11 C11 -175.1(3)
C1 C11 N11 C12 -111.0(4)
C1 C11 N11 C14 63.5(4)
N111 C112 N112 C114 0.4(4)
N111 C112 N112 C111 -175.6(3)
C115 C114 N112 C112 177.3(4)
C113 C114 N112 C112 -0.4(4)
C115 C114 N112 C111 -6.7(6)
C113 C114 N112 C111 175.6(3)
C101 C111 N112 C112 103.3(4)
C101 C111 N112 C114 -71.9(4)
N212 C212 N211 C213 0.1(4)
C218 C213 N211 C212 -180.0(4)
C214 C213 N211 C212 -0.1(4)
N211 C212 N212 C214 -0.1(4)
N211 C212 N212 C211 -176.6(3)
C215 C214 N212 C212 178.0(4)
C213 C214 N212 C212 0.1(4)
C215 C214 N212 C211 -5.5(6)
C213 C214 N212 C211 176.6(3)
C201 C211 N212 C212 107.1(4)
C201 C211 N212 C214 -68.8(4)
N312 C312 N311 C313 0.6(5)
C318 C313 N311 C312 176.4(4)
C314 C313 N311 C312 -0.4(5)
N311 C312 N312 C314 -0.6(5)
N311 C312 N312 C311 177.1(3)
C315 C314 N312 C312 -177.2(4)
C313 C314 N312 C312 0.3(4)
C315 C314 N312 C311 5.2(6)
C313 C314 N312 C311 -177.3(3)
C301 C311 N312 C312 -87.8(4)
C301 C311 N312 C314 89.3(4)
N11 C12 N12 C13 0.9(4)
C14 C13 N12 C12 -0.6(4)
C18 C13 N12 C12 179.8(4)
N112 C112 N111 C113 -0.2(4)
C118 C113 N111 C112 -179.1(4)
C114 C113 N111 C112 -0.1(4)

loop_
_cod_related_entry_id
_cod_related_entry_database
_cod_related_entry_code
1 ChemSpider 2017133
